data_7032034
loop_
_publ_author_name
'Nemec, Ivan'
'Herchel, Radovan'
'Silha, Tom\'a\<s'
'Tr\'avn\'i\<cek, Zden\<ek'

_publ_section_title
;
 Towards a better understanding of magnetic exchange mediated by hydrogen
 bonds in Mn(iii)/Fe(iii) salen-type supramolecular dimers.
;
_journal_issue 41
_journal_name_full 'Dalton transactions (Cambridge, England : 2003)'
_journal_page_first 15602
_journal_page_last 15616
_journal_paper_doi 10.1039/c4dt02025a
_journal_volume 43
_journal_year 2014
_chemical_formula_sum 'C45 H48 Fe3 N10 O11'
_chemical_formula_weight 1072.48
_chemical_name_systematic
;
bis(m-Cyano)-diaqua-tricyano-nitrosyl-bis(N,N'-ethylene-bis(3-
ethoxysalicylideneiminato)-N,N',O,O')-tri-iron(ii,iii))
;
_space_group_IT_number 15
_symmetry_cell_setting monoclinic
_symmetry_space_group_name_Hall '-C 2yc'
_symmetry_space_group_name_H-M 'C 1 2/c 1'
_atom_sites_solution_hydrogens geom
_atom_sites_solution_primary direct
_atom_sites_solution_secondary difmap
_audit_creation_method SHELXL-97
_cell_angle_alpha 90.00
_cell_angle_beta 96.407(3)
_cell_angle_gamma 90.00
_cell_formula_units_Z 4
_cell_length_a 23.0051(7)
_cell_length_b 13.7936(4)
_cell_length_c 14.7860(4)
_cell_measurement_reflns_used 13307
_cell_measurement_temperature 150(2)
_cell_measurement_theta_max 33.2886
_cell_measurement_theta_min 2.9974
_cell_volume 4662.6(2)
_computing_cell_refinement 'CrysAlis RED, Oxford Diffraction Ltd.'
_computing_data_collection 'CrysAlis CCD, Oxford Diffraction Ltd.'
_computing_data_reduction 'CrysAlis RED, Oxford Diffraction Ltd.'
_computing_molecular_graphics 'MERCURY (Macrae et al., 2006)'
_computing_publication_material ' enCIFer (Allen et al., 2004)'
_computing_structure_refinement 'SHELXL-97 (Sheldrick, 1997)'
_computing_structure_solution 'SHELXS97 (Sheldrick, 2008)'
_diffrn_ambient_temperature 150(2)
_diffrn_detector_area_resol_mean 8.3611
_diffrn_measured_fraction_theta_full 0.999
_diffrn_measured_fraction_theta_max 0.999
_diffrn_measurement_device_type 'Goniometer KM4/Xcalibur detector: Sapphire2 (large Be window)'
_diffrn_measurement_method
;
Rotation method data acquisition using omega and phi scans
;
_diffrn_radiation_monochromator graphite
_diffrn_radiation_source 'fine-focus sealed tube'
_diffrn_radiation_type MoK\a
_diffrn_radiation_wavelength 0.71073
_diffrn_reflns_av_R_equivalents 0.0234
_diffrn_reflns_av_sigmaI/netI 0.0205
_diffrn_reflns_limit_h_max 21
_diffrn_reflns_limit_h_min -27
_diffrn_reflns_limit_k_max 16
_diffrn_reflns_limit_k_min -16
_diffrn_reflns_limit_l_max 17
_diffrn_reflns_limit_l_min -17
_diffrn_reflns_number 16257
_diffrn_reflns_theta_full 25.00
_diffrn_reflns_theta_max 25.00
_diffrn_reflns_theta_min 3.05
_exptl_absorpt_coefficient_mu 0.993
_exptl_absorpt_correction_T_max 0.6888
_exptl_absorpt_correction_T_min 0.5730
_exptl_absorpt_correction_type multi-scan
_exptl_absorpt_process_details
;
CrysAlis RED, Oxford Diffraction Ltd.,
Version 1.171.33.52 (release 06-11-2009 CrysAlis171 .NET)
(compiled Nov  6 2009,16:24:50)
Empirical absorption correction using spherical harmonics,
 implemented in SCALE3 ABSPACK scaling algorithm.
;
_exptl_crystal_colour black
_exptl_crystal_density_diffrn 1.528
_exptl_crystal_density_method 'not measured'
_exptl_crystal_description prism
_exptl_crystal_F_000 2216
_exptl_crystal_size_max 0.25
_exptl_crystal_size_mid 0.24
_exptl_crystal_size_min 0.19
_refine_diff_density_max 0.389
_refine_diff_density_min -0.238
_refine_diff_density_rms 0.055
_refine_ls_extinction_method none
_refine_ls_goodness_of_fit_ref 1.043
_refine_ls_hydrogen_treatment mixed
_refine_ls_matrix_type full
_refine_ls_number_parameters 322
_refine_ls_number_reflns 4091
_refine_ls_number_restraints 3
_refine_ls_restrained_S_all 1.043
_refine_ls_R_factor_all 0.0295
_refine_ls_R_factor_gt 0.0238
_refine_ls_shift/su_max 0.001
_refine_ls_shift/su_mean 0.000
_refine_ls_structure_factor_coef Fsqd
_refine_ls_weighting_details 'calc w=1/[\s^2^(Fo^2^)+(0.0420P)^2^+0.4280P] where P=(Fo^2^+2Fc^2^)/3'
_refine_ls_weighting_scheme calc
_refine_ls_wR_factor_gt 0.0625
_refine_ls_wR_factor_ref 0.0638
_reflns_number_gt 3529
_reflns_number_total 4091
_reflns_threshold_expression >2sigma(I)
_cod_data_source_file c4dt02025a2.cif
_cod_data_source_block shelx
_cod_depositor_comments
;
The following automatic conversions were performed:
'__exptl_absorpt_correction_type' tag replaced with
'_exptl_absorpt_correction_type'.

Automatic conversion script
Id: cif_correct_tags 1440 2010-10-19 06:21:57Z saulius 

 Adding full bibliography for 7032033--7032037.cif.
;
_cod_original_sg_symbol_H-M C2/c
_cod_database_code 7032034

loop_
_symmetry_equiv_pos_as_xyz
'x, y, z'
'-x, y, -z+1/2'
'x+1/2, y+1/2, z'
'-x+1/2, y+1/2, -z+1/2'
'-x, -y, -z'
'x, -y, z-1/2'
'-x+1/2, -y+1/2, -z'
'x+1/2, -y+1/2, z-1/2'

loop_
_atom_site_label
_atom_site_type_symbol
_atom_site_fract_x
_atom_site_fract_y
_atom_site_fract_z
_atom_site_U_iso_or_equiv
_atom_site_adp_type
_atom_site_occupancy
_atom_site_symmetry_multiplicity
_atom_site_calc_flag
_atom_site_refinement_flags
C1 C 0.25411(7) 0.06268(12) 0.14357(11) 0.0143(4) Uani 1 1 d .
C2 C 0.30946(7) 0.05504(13) 0.19499(11) 0.0173(4) Uani 1 1 d .
C3 C 0.33056(8) -0.03385(14) 0.22683(12) 0.0239(4) Uani 1 1 d .
H3 H 0.3680 -0.0382 0.2609 0.029 Uiso 1 1 calc R
C4 C 0.29684(8) -0.11721(14) 0.20888(12) 0.0275(4) Uani 1 1 d .
H4 H 0.3114 -0.1782 0.2310 0.033 Uiso 1 1 calc R
C5 C 0.24312(8) -0.11155(13) 0.15979(12) 0.0229(4) Uani 1 1 d .
H5 H 0.2207 -0.1689 0.1479 0.027 Uiso 1 1 calc R
C6 C 0.22029(7) -0.02179(12) 0.12631(11) 0.0164(4) Uani 1 1 d .
C7 C 0.16136(7) -0.02140(12) 0.08032(11) 0.0164(4) Uani 1 1 d .
H7 H 0.1416 -0.0819 0.0738 0.020 Uiso 1 1 calc R
C8 C 0.07137(7) 0.04553(12) 0.01216(12) 0.0160(4) Uani 1 1 d .
H8A H 0.0466 0.0551 0.0621 0.019 Uiso 1 1 calc R
H8B H 0.0633 -0.0198 -0.0140 0.019 Uiso 1 1 calc R
C9 C 0.05740(7) 0.12236(12) -0.06067(12) 0.0175(4) Uani 1 1 d .
H9A H 0.0717 0.1014 -0.1183 0.021 Uiso 1 1 calc R
H9B H 0.0146 0.1320 -0.0720 0.021 Uiso 1 1 calc R
C10 C 0.06165(7) 0.29531(12) -0.04710(11) 0.0150(4) Uani 1 1 d .
H10 H 0.0229 0.2945 -0.0771 0.018 Uiso 1 1 calc R
C11 C 0.08770(7) 0.38943(12) -0.02586(11) 0.0147(4) Uani 1 1 d .
C12 C 0.05452(8) 0.47157(13) -0.05549(12) 0.0208(4) Uani 1 1 d .
H12 H 0.0161 0.4635 -0.0853 0.025 Uiso 1 1 calc R
C13 C 0.07707(8) 0.56293(13) -0.04173(12) 0.0236(4) Uani 1 1 d .
H13 H 0.0538 0.6175 -0.0613 0.028 Uiso 1 1 calc R
C14 C 0.13344(8) 0.57682(13) 0.00042(11) 0.0210(4) Uani 1 1 d .
H14 H 0.1487 0.6406 0.0091 0.025 Uiso 1 1 calc R
C15 C 0.16737(7) 0.49775(12) 0.02969(11) 0.0154(4) Uani 1 1 d .
C16 C 0.14512(7) 0.40251(12) 0.01770(11) 0.0138(4) Uani 1 1 d .
C17 C 0.39377(7) 0.14231(15) 0.26330(12) 0.0243(4) Uani 1 1 d .
H17A H 0.4231 0.1099 0.2295 0.029 Uiso 1 1 calc R
H17B H 0.3919 0.1077 0.3215 0.029 Uiso 1 1 calc R
C18 C 0.41011(9) 0.24656(16) 0.28067(14) 0.0319(5) Uani 1 1 d .
H18A H 0.4043 0.2828 0.2234 0.048 Uiso 1 1 calc R
H18B H 0.4513 0.2507 0.3060 0.048 Uiso 1 1 calc R
H18C H 0.3854 0.2743 0.3240 0.048 Uiso 1 1 calc R
C19 C 0.24780(8) 0.59522(13) 0.09523(12) 0.0233(4) Uani 1 1 d .
H19A H 0.2226 0.6299 0.1347 0.028 Uiso 1 1 calc R
H19B H 0.2505 0.6346 0.0399 0.028 Uiso 1 1 calc R
C20 C 0.30735(8) 0.57981(14) 0.14471(13) 0.0294(5) Uani 1 1 d .
H20A H 0.3044 0.5387 0.1981 0.044 Uiso 1 1 calc R
H20B H 0.3244 0.6425 0.1644 0.044 Uiso 1 1 calc R
H20C H 0.3324 0.5481 0.1041 0.044 Uiso 1 1 calc R
C21 C 0.07352(7) 0.21055(11) 0.19900(11) 0.0122(3) Uani 1 1 d .
C22 C 0.0000 0.07715(18) 0.2500 0.0157(5) Uani 1 2 d S
C23 C 0.03969(7) 0.20283(11) 0.37295(12) 0.0143(4) Uani 1 1 d .
N1 N 0.13356(6) 0.05374(10) 0.04757(9) 0.0139(3) Uani 1 1 d .
N2 N 0.08612(6) 0.21353(10) -0.02915(9) 0.0125(3) Uani 1 1 d .
O6 O 0.19842(5) 0.17533(9) -0.07742(8) 0.0153(3) Uani 1 1 d D
N4 N 0.11573(6) 0.21008(10) 0.16425(9) 0.0138(3) Uani 1 1 d .
N5 N 0.06216(7) 0.19378(10) 0.44589(10) 0.0198(3) Uani 1 1 d .
N6 N 0.0000 -0.00578(16) 0.2500 0.0260(5) Uani 1 2 d S
N7 N 0.0000 0.33833(15) 0.2500 0.0149(4) Uani 1 2 d S
O1 O 0.23627(5) 0.15024(8) 0.11609(8) 0.0145(3) Uani 1 1 d .
O2 O 0.17966(5) 0.33006(8) 0.04667(7) 0.0130(2) Uani 1 1 d .
O3 O 0.33762(5) 0.14203(9) 0.21065(8) 0.0199(3) Uani 1 1 d .
O4 O 0.22352(5) 0.50151(8) 0.07096(8) 0.0182(3) Uani 1 1 d .
O5 O 0.0000 0.42106(13) 0.2500 0.0294(4) Uani 1 2 d S
Fe1 Fe 0.166072(10) 0.194717(17) 0.050908(15) 0.01064(8) Uani 1 1 d .
Fe2 Fe 0.0000 0.21845(2) 0.2500 0.01101(9) Uani 1 2 d S
H1O6 H 0.2025(8) 0.2297(8) -0.1011(11) 0.013 Uiso 1 1 d D
H2O6 H 0.2293(5) 0.1436(11) -0.0708(12) 0.013 Uiso 1 1 d D

loop_
_atom_site_aniso_label
_atom_site_aniso_U_11
_atom_site_aniso_U_22
_atom_site_aniso_U_33
_atom_site_aniso_U_23
_atom_site_aniso_U_13
_atom_site_aniso_U_12
C1 0.0160(9) 0.0180(9) 0.0099(8) 0.0027(7) 0.0054(7) 0.0053(7)
C2 0.0172(9) 0.0228(10) 0.0126(9) 0.0020(7) 0.0048(7) 0.0043(7)
C3 0.0227(10) 0.0306(11) 0.0178(9) 0.0043(8) 0.0001(8) 0.0125(8)
C4 0.0350(11) 0.0231(11) 0.0243(10) 0.0087(8) 0.0034(9) 0.0147(9)
C5 0.0313(11) 0.0153(9) 0.0226(10) 0.0036(7) 0.0049(8) 0.0039(8)
C6 0.0198(9) 0.0171(9) 0.0130(9) 0.0010(7) 0.0046(7) 0.0045(7)
C7 0.0222(9) 0.0117(9) 0.0161(9) -0.0009(7) 0.0062(7) -0.0017(7)
C8 0.0115(8) 0.0128(9) 0.0232(10) -0.0029(7) -0.0004(7) -0.0040(7)
C9 0.0165(9) 0.0151(9) 0.0198(9) -0.0033(7) -0.0024(7) -0.0030(7)
C10 0.0122(9) 0.0195(9) 0.0129(8) 0.0009(7) -0.0005(7) 0.0022(7)
C11 0.0161(9) 0.0149(9) 0.0134(8) 0.0008(7) 0.0032(7) 0.0018(7)
C12 0.0228(10) 0.0213(10) 0.0178(9) 0.0011(7) -0.0005(8) 0.0066(8)
C13 0.0326(11) 0.0153(10) 0.0227(10) 0.0038(7) 0.0027(8) 0.0095(8)
C14 0.0346(11) 0.0115(9) 0.0178(9) 0.0008(7) 0.0073(8) 0.0001(8)
C15 0.0191(9) 0.0157(9) 0.0120(8) -0.0005(7) 0.0043(7) -0.0021(7)
C16 0.0192(9) 0.0123(9) 0.0110(8) 0.0010(6) 0.0065(7) 0.0026(7)
C17 0.0139(9) 0.0416(12) 0.0163(9) 0.0042(8) -0.0035(7) 0.0040(8)
C18 0.0209(11) 0.0482(14) 0.0243(10) -0.0002(9) -0.0074(9) -0.0047(9)
C19 0.0333(11) 0.0153(9) 0.0227(10) -0.0056(7) 0.0101(8) -0.0110(8)
C20 0.0327(11) 0.0310(12) 0.0260(11) -0.0122(9) 0.0093(9) -0.0172(9)
C21 0.0153(9) 0.0101(8) 0.0104(8) -0.0001(6) -0.0025(7) -0.0006(6)
C22 0.0170(13) 0.0181(14) 0.0119(12) 0.000 0.0005(10) 0.000
C23 0.0142(9) 0.0093(8) 0.0200(10) -0.0006(7) 0.0041(7) -0.0004(6)
N1 0.0128(7) 0.0132(8) 0.0159(7) -0.0013(6) 0.0031(6) -0.0020(6)
N2 0.0109(7) 0.0140(7) 0.0126(7) -0.0009(5) 0.0011(6) -0.0034(5)
O6 0.0130(6) 0.0144(7) 0.0188(6) 0.0004(5) 0.0031(5) 0.0008(5)
N4 0.0145(8) 0.0136(7) 0.0130(7) -0.0003(5) -0.0002(6) -0.0020(6)
N5 0.0246(8) 0.0136(8) 0.0204(8) 0.0009(6) -0.0014(7) 0.0009(6)
N6 0.0359(14) 0.0151(13) 0.0249(12) 0.000 -0.0057(10) 0.000
N7 0.0144(10) 0.0174(12) 0.0122(10) 0.000 -0.0011(8) 0.000
O1 0.0118(6) 0.0139(6) 0.0175(6) 0.0025(5) 0.0006(5) 0.0007(5)
O2 0.0110(6) 0.0108(6) 0.0170(6) 0.0002(5) 0.0002(5) -0.0001(5)
O3 0.0130(6) 0.0262(7) 0.0192(7) 0.0023(5) -0.0044(5) 0.0030(5)
O4 0.0204(6) 0.0133(6) 0.0209(6) -0.0026(5) 0.0019(5) -0.0065(5)
O5 0.0414(12) 0.0123(10) 0.0315(11) 0.000 -0.0086(9) 0.000
Fe1 0.00858(13) 0.00985(14) 0.01333(14) 0.00037(9) 0.00054(9) -0.00067(9)
Fe2 0.01084(18) 0.00994(18) 0.01233(18) 0.000 0.00168(13) 0.000

loop_
_atom_type_symbol
_atom_type_description
_atom_type_scat_dispersion_real
_atom_type_scat_dispersion_imag
_atom_type_scat_source
C C 0.0033 0.0016 'International Tables Vol C Tables 4.2.6.8 and 6.1.1.4'
H H 0.0000 0.0000 'International Tables Vol C Tables 4.2.6.8 and 6.1.1.4'
N N 0.0061 0.0033 'International Tables Vol C Tables 4.2.6.8 and 6.1.1.4'
O O 0.0106 0.0060 'International Tables Vol C Tables 4.2.6.8 and 6.1.1.4'
Fe Fe 0.3463 0.8444 'International Tables Vol C Tables 4.2.6.8 and 6.1.1.4'

loop_
_geom_angle_atom_site_label_1
_geom_angle_atom_site_label_2
_geom_angle_atom_site_label_3
_geom_angle
_geom_angle_site_symmetry_1
_geom_angle_site_symmetry_3
O1 C1 C6 123.56(15) . .
O1 C1 C2 117.58(15) . .
C6 C1 C2 118.84(15) . .
O3 C2 C3 125.29(16) . .
O3 C2 C1 113.97(14) . .
C3 C2 C1 120.73(17) . .
C2 C3 C4 119.96(17) . .
C2 C3 H3 120.0 . .
C4 C3 H3 120.0 . .
C5 C4 C3 120.36(17) . .
C5 C4 H4 119.8 . .
C3 C4 H4 119.8 . .
C4 C5 C6 121.07(18) . .
C4 C5 H5 119.5 . .
C6 C5 H5 119.5 . .
C1 C6 C5 119.03(16) . .
C1 C6 C7 123.47(15) . .
C5 C6 C7 117.39(16) . .
N1 C7 C6 125.55(16) . .
N1 C7 H7 117.2 . .
C6 C7 H7 117.2 . .
N1 C8 C9 108.59(13) . .
N1 C8 H8A 110.0 . .
C9 C8 H8A 110.0 . .
N1 C8 H8B 110.0 . .
C9 C8 H8B 110.0 . .
H8A C8 H8B 108.4 . .
N2 C9 C8 108.62(13) . .
N2 C9 H9A 110.0 . .
C8 C9 H9A 110.0 . .
N2 C9 H9B 110.0 . .
C8 C9 H9B 110.0 . .
H9A C9 H9B 108.3 . .
N2 C10 C11 125.79(15) . .
N2 C10 H10 117.1 . .
C11 C10 H10 117.1 . .
C12 C11 C16 119.02(16) . .
C12 C11 C10 117.15(15) . .
C16 C11 C10 123.72(15) . .
C13 C12 C11 120.72(17) . .
C13 C12 H12 119.6 . .
C11 C12 H12 119.6 . .
C12 C13 C14 120.89(17) . .
C12 C13 H13 119.6 . .
C14 C13 H13 119.6 . .
C15 C14 C13 119.89(17) . .
C15 C14 H14 120.1 . .
C13 C14 H14 120.1 . .
O4 C15 C14 125.62(16) . .
O4 C15 C16 113.72(15) . .
C14 C15 C16 120.66(16) . .
O2 C16 C15 117.84(15) . .
O2 C16 C11 123.33(15) . .
C15 C16 C11 118.82(15) . .
O3 C17 C18 106.80(15) . .
O3 C17 H17A 110.4 . .
C18 C17 H17A 110.4 . .
O3 C17 H17B 110.4 . .
C18 C17 H17B 110.4 . .
H17A C17 H17B 108.6 . .
C17 C18 H18A 109.5 . .
C17 C18 H18B 109.5 . .
H18A C18 H18B 109.5 . .
C17 C18 H18C 109.5 . .
H18A C18 H18C 109.5 . .
H18B C18 H18C 109.5 . .
O4 C19 C20 107.68(15) . .
O4 C19 H19A 110.2 . .
C20 C19 H19A 110.2 . .
O4 C19 H19B 110.2 . .
C20 C19 H19B 110.2 . .
H19A C19 H19B 108.5 . .
C19 C20 H20A 109.5 . .
C19 C20 H20B 109.5 . .
H20A C20 H20B 109.5 . .
C19 C20 H20C 109.5 . .
H20A C20 H20C 109.5 . .
H20B C20 H20C 109.5 . .
N4 C21 Fe2 175.43(14) . .
N6 C22 Fe2 180.0 . .
N5 C23 Fe2 178.86(15) . .
C7 N1 C8 119.71(14) . .
C7 N1 Fe1 125.62(12) . .
C8 N1 Fe1 114.37(10) . .
C10 N2 C9 121.17(14) . .
C10 N2 Fe1 124.61(11) . .
C9 N2 Fe1 114.14(10) . .
Fe1 O6 H1O6 109.1(13) . .
Fe1 O6 H2O6 109.9(12) . .
H1O6 O6 H2O6 112.8(18) . .
C21 N4 Fe1 154.81(12) . .
O5 N7 Fe2 180.0 . .
C1 O1 Fe1 132.12(11) . .
C16 O2 Fe1 131.45(11) . .
C2 O3 C17 118.34(13) . .
C15 O4 C19 117.84(14) . .
O1 Fe1 O2 101.66(5) . .
O1 Fe1 N1 89.61(5) . .
O2 Fe1 N1 168.36(5) . .
O1 Fe1 N2 167.99(5) . .
O2 Fe1 N2 89.82(5) . .
N1 Fe1 N2 79.13(5) . .
O1 Fe1 O6 92.86(5) . .
O2 Fe1 O6 91.08(5) . .
N1 Fe1 O6 91.26(5) . .
N2 Fe1 O6 83.33(5) . .
O1 Fe1 N4 97.96(5) . .
O2 Fe1 N4 91.94(5) . .
N1 Fe1 N4 83.53(5) . .
N2 Fe1 N4 84.99(5) . .
O6 Fe1 N4 167.93(5) . .
N7 Fe2 C21 93.23(5) . .
N7 Fe2 C21 93.23(5) . 2
C21 Fe2 C21 173.53(10) . 2
N7 Fe2 C22 180.0 . .
C21 Fe2 C22 86.77(5) . .
C21 Fe2 C22 86.77(5) 2 .
N7 Fe2 C23 96.33(5) . 2
C21 Fe2 C23 88.23(7) . 2
C21 Fe2 C23 91.06(7) 2 2
C22 Fe2 C23 83.67(5) . 2
N7 Fe2 C23 96.33(5) . .
C21 Fe2 C23 91.06(7) . .
C21 Fe2 C23 88.23(7) 2 .
C22 Fe2 C23 83.67(5) . .
C23 Fe2 C23 167.33(9) 2 .

loop_
_geom_bond_atom_site_label_1
_geom_bond_atom_site_label_2
_geom_bond_distance
_geom_bond_site_symmetry_2
C1 O1 1.3246(19) .
C1 C6 1.408(2) .
C1 C2 1.412(2) .
C2 O3 1.371(2) .
C2 C3 1.382(2) .
C3 C4 1.396(3) .
C3 H3 0.9500 .
C4 C5 1.364(3) .
C4 H4 0.9500 .
C5 C6 1.413(2) .
C5 H5 0.9500 .
C6 C7 1.447(2) .
C7 N1 1.284(2) .
C7 H7 0.9500 .
C8 N1 1.472(2) .
C8 C9 1.520(2) .
C8 H8A 0.9900 .
C8 H8B 0.9900 .
C9 N2 1.472(2) .
C9 H9A 0.9900 .
C9 H9B 0.9900 .
C10 N2 1.275(2) .
C10 C11 1.450(2) .
C10 H10 0.9500 .
C11 C12 1.408(2) .
C11 C16 1.415(2) .
C12 C13 1.369(3) .
C12 H12 0.9500 .
C13 C14 1.388(3) .
C13 H13 0.9500 .
C14 C15 1.382(2) .
C14 H14 0.9500 .
C15 O4 1.367(2) .
C15 C16 1.414(2) .
C16 O2 1.3181(19) .
C17 O3 1.432(2) .
C17 C18 1.501(3) .
C17 H17A 0.9900 .
C17 H17B 0.9900 .
C18 H18A 0.9800 .
C18 H18B 0.9800 .
C18 H18C 0.9800 .
C19 O4 1.438(2) .
C19 C20 1.495(3) .
C19 H19A 0.9900 .
C19 H19B 0.9900 .
C20 H20A 0.9800 .
C20 H20B 0.9800 .
C20 H20C 0.9800 .
C21 N4 1.148(2) .
C21 Fe2 1.9302(17) .
C22 N6 1.144(3) .
C22 Fe2 1.949(2) .
C23 N5 1.150(2) .
C23 Fe2 1.9530(18) .
N1 Fe1 2.0821(14) .
N2 Fe1 2.0894(14) .
O6 Fe1 2.1309(12) .
O6 H1O6 0.837(9) .
O6 H2O6 0.832(9) .
N4 Fe1 2.1512(14) .
N7 O5 1.141(3) .
N7 Fe2 1.654(2) .
O1 Fe1 1.8884(11) .
O2 Fe1 1.8950(11) .
Fe2 C21 1.9302(17) 2
Fe2 C23 1.9530(18) 2
